data_4517024
loop_
_publ_author_name
'Wang, Bao-Qu'
'Luo, Qin'
'Xiao, Qiang'
'Lin, Jun'
'Yan, Sheng-Jiao'

_publ_section_title
;
 Synthesis of Quinone Methide Substituted Neonicotinoid Derivatives via
 1,6-Conjugate Addition of N-Benzyl Nitro Ketene Aminals with para-Quinone
 Methides Accompanying Oxidation
;
_journal_issue 9
_journal_name_full 'ACS Sustainable Chemistry &amp; Engineering'
_journal_page_first 8382
_journal_paper_doi 10.1021/acssuschemeng.7b02166
_journal_volume 5
_journal_year 2017
_chemical_formula_sum 'C32 H34 F3 N3 O3'
_chemical_formula_weight 565.64
_space_group_crystal_system monoclinic
_space_group_IT_number 14
_space_group_name_Hall '-P 2ybc'
_space_group_name_H-M_alt 'P 1 21/c 1'
_atom_sites_solution_hydrogens geom
_audit_creation_method SHELXL-2014
_cell_angle_alpha 90
_cell_angle_beta 116.320(3)
_cell_angle_gamma 90
_cell_formula_units_Z 4
_cell_length_a 13.960(3)
_cell_length_b 19.710(4)
_cell_length_c 15.380(3)
_cell_measurement_reflns_used 11141
_cell_measurement_temperature 293(2)
_cell_measurement_theta_max 28.2009
_cell_measurement_theta_min 4584
_cell_volume 3793.1(13)
_computing_cell_refinement 'Bruker SMART'
_computing_data_collection 'Bruker SMART'
_computing_data_reduction 'Bruker SAINT'
_computing_molecular_graphics 'SHELXL-2014 (Sheldrick, 2014)'
_computing_publication_material 'SHELXL-2014 (Sheldrick, 2014)'
_computing_structure_refinement 'SHELXL-2014 (Sheldrick, 2014)'
_computing_structure_solution 'SHELXL-2014 (Sheldrick, 2014)'
_diffrn_ambient_temperature 293(2)
_diffrn_measured_fraction_theta_full 0.988
_diffrn_measured_fraction_theta_max 0.998
_diffrn_measurement_device_type 'CCD area detector'
_diffrn_measurement_method 'phi and omega scans'
_diffrn_radiation_type MoK\a
_diffrn_radiation_wavelength 0.71073
_diffrn_reflns_av_R_equivalents 0.0712
_diffrn_reflns_av_unetI/netI 0.0940
_diffrn_reflns_Laue_measured_fraction_full 0.988
_diffrn_reflns_Laue_measured_fraction_max 0.998
_diffrn_reflns_limit_h_max 16
_diffrn_reflns_limit_h_min -16
_diffrn_reflns_limit_k_max 20
_diffrn_reflns_limit_k_min -23
_diffrn_reflns_limit_l_max 18
_diffrn_reflns_limit_l_min -17
_diffrn_reflns_number 21551
_diffrn_reflns_point_group_measured_fraction_full 0.988
_diffrn_reflns_point_group_measured_fraction_max 0.998
_diffrn_reflns_theta_full 25.242
_diffrn_reflns_theta_max 25.149
_diffrn_reflns_theta_min 1.803
_diffrn_source 'fine-focus sealed tube'
_exptl_absorpt_coefficient_mu 0.074
_exptl_absorpt_correction_T_max 0.983
_exptl_absorpt_correction_T_min 0.977
_exptl_absorpt_correction_type multi-scan
_exptl_absorpt_process_details 'SADABS (Sheldrick,1996)'
_exptl_crystal_colour colourless
_exptl_crystal_density_diffrn 0.990
_exptl_crystal_description block
_exptl_crystal_F_000 1192
_exptl_crystal_size_max 0.400
_exptl_crystal_size_mid 0.260
_exptl_crystal_size_min 0.230
_refine_diff_density_max 0.523
_refine_diff_density_min -0.507
_refine_diff_density_rms 0.108
_refine_ls_extinction_method none
_refine_ls_goodness_of_fit_ref 1.002
_refine_ls_hydrogen_treatment constr
_refine_ls_matrix_type full
_refine_ls_number_parameters 376
_refine_ls_number_reflns 6770
_refine_ls_number_restraints 0
_refine_ls_restrained_S_all 1.002
_refine_ls_R_factor_all 0.1856
_refine_ls_R_factor_gt 0.1233
_refine_ls_shift/su_max 0.001
_refine_ls_shift/su_mean 0.000
_refine_ls_structure_factor_coef Fsqd
_refine_ls_weighting_details 'w=1/[\s^2^(Fo^2^)+(0.3000P)^2^+0.2600P] where P=(Fo^2^+2Fc^2^)/3'
_refine_ls_weighting_scheme calc
_refine_ls_wR_factor_gt 0.4162
_refine_ls_wR_factor_ref 0.4529
_reflns_Friedel_coverage 0.000
_reflns_number_gt 3027
_reflns_number_total 6770
_reflns_threshold_expression 'I > 2\s(I)'
_cod_data_source_file sc7b02166_si_002.cif
_cod_data_source_block 1
_cod_depositor_comments
;

2020-10-10
Z value and formula fixed to values more according to usual
chemical conventions.                 miguel
;
_cod_original_formula_sum 'C21 H22 F2 N2 O2'
_cod_original_formula_weight 372.4
_cod_original_formula_units_Z 6
_cod_original_sg_symbol_H-M 'P 21/c'
_cod_database_code 4517024
_shelx_space_group_comment
;
The symmetry employed for this shelxl refinement is uniquely defined
by the following loop, which should always be used as a source of
symmetry information in preference to the above space-group names.
They are only intended as comments.
;
_shelx_estimated_absorpt_t_min 0.971
_shelx_estimated_absorpt_t_max 0.983
_shelxl_version_number 2014-3
_platon_squeeze_void_probe_radius 1.20

loop_
_space_group_symop_operation_xyz
'x, y, z'
'-x, y+1/2, -z+1/2'
'-x, -y, -z'
'x, -y-1/2, z-1/2'

loop_
_atom_site_label
_atom_site_type_symbol
_atom_site_fract_x
_atom_site_fract_y
_atom_site_fract_z
_atom_site_U_iso_or_equiv
_atom_site_adp_type
_atom_site_occupancy
_atom_site_site_symmetry_order
_atom_site_calc_flag
_atom_site_refinement_flags_posn
_atom_site_refinement_flags_adp
F1 F 0.2467(3) 1.3023(2) 0.3233(3) 0.0820(13) Uani 1 1 d . .
F2 F -0.1578(4) 0.8685(3) 0.4690(4) 0.1041(17) Uani 1 1 d . .
F3 F 0.1825(4) 0.9635(3) 0.6445(3) 0.0832(14) Uani 1 1 d . .
N1 N 0.4418(4) 1.0043(3) 0.3543(4) 0.0558(14) Uani 1 1 d . .
N2 N 0.2881(4) 0.9123(3) 0.4597(4) 0.0511(13) Uani 1 1 d . .
N3 N 0.4319(5) 0.8789(3) 0.4434(5) 0.0706(17) Uani 1 1 d . .
H3 H 0.4835 0.8793 0.4273 0.085 Uiso 1 1 calc R U
O1 O 0.4340(4) 1.0512(3) 0.2970(4) 0.0800(16) Uani 1 1 d . .
O2 O 0.5321(3) 0.9814(2) 0.4104(4) 0.0640(13) Uani 1 1 d . .
O3 O -0.1054(4) 0.8782(3) 0.0495(4) 0.0860(17) Uani 1 1 d . .
C1 C -0.1424(6) 1.0879(4) 0.1329(6) 0.076(2) Uani 1 1 d . .
H1A H -0.1166 1.0867 0.2020 0.114 Uiso 1 1 calc R U
H1B H -0.2134 1.1063 0.1034 0.114 Uiso 1 1 calc R U
H1C H -0.0962 1.1158 0.1168 0.114 Uiso 1 1 calc R U
C2 C -0.1440(5) 1.0131(3) 0.0937(5) 0.0548(16) Uani 1 1 d . .
C3 C -0.2248(6) 0.9738(4) 0.1233(6) 0.0671(19) Uani 1 1 d . .
H3A H -0.2241 0.9263 0.1095 0.101 Uiso 1 1 calc R U
H3B H -0.2956 0.9914 0.0868 0.101 Uiso 1 1 calc R U
H3C H -0.2034 0.9798 0.1913 0.101 Uiso 1 1 calc R U
C4 C -0.1936(6) 1.0162(4) -0.0188(5) 0.076(2) Uani 1 1 d . .
H4A H -0.1433 1.0362 -0.0381 0.114 Uiso 1 1 calc R U
H4B H -0.2575 1.0432 -0.0432 0.114 Uiso 1 1 calc R U
H4C H -0.2108 0.9711 -0.0448 0.114 Uiso 1 1 calc R U
C5 C -0.0375(5) 0.9792(3) 0.1375(4) 0.0460(14) Uani 1 1 d . .
C6 C -0.0302(5) 0.9086(3) 0.1114(5) 0.0570(17) Uani 1 1 d . .
C7 C 0.0776(5) 0.8727(3) 0.1639(4) 0.0486(15) Uani 1 1 d . .
C8 C 0.0817(6) 0.7968(3) 0.1467(5) 0.0626(18) Uani 1 1 d . .
C9 C 0.0663(9) 0.7821(4) 0.0460(7) 0.102(3) Uani 1 1 d . .
H9A H -0.0024 0.7987 0.0002 0.152 Uiso 1 1 calc R U
H9B H 0.0699 0.7341 0.0380 0.152 Uiso 1 1 calc R U
H9C H 0.1213 0.8042 0.0352 0.152 Uiso 1 1 calc R U
C10 C -0.0044(8) 0.7604(4) 0.1683(8) 0.095(3) Uani 1 1 d . .
H10A H -0.0093 0.7822 0.2220 0.143 Uiso 1 1 calc R U
H10B H 0.0155 0.7137 0.1842 0.143 Uiso 1 1 calc R U
H10C H -0.0723 0.7627 0.1121 0.143 Uiso 1 1 calc R U
C11 C 0.1912(8) 0.7670(4) 0.2155(8) 0.104(3) Uani 1 1 d . .
H11A H 0.2469 0.7940 0.2126 0.155 Uiso 1 1 calc R U
H11B H 0.1963 0.7213 0.1963 0.155 Uiso 1 1 calc R U
H11C H 0.1987 0.7670 0.2807 0.155 Uiso 1 1 calc R U
C12 C 0.0549(5) 1.0122(3) 0.1998(4) 0.0488(15) Uani 1 1 d . .
H12 H 0.0495 1.0567 0.2172 0.059 Uiso 1 1 calc R U
C13 C 0.1581(5) 0.9817(3) 0.2389(4) 0.0428(14) Uani 1 1 d . .
C14 C 0.1607(5) 0.9112(3) 0.2232(4) 0.0493(15) Uani 1 1 d . .
H14 H 0.2259 0.8894 0.2570 0.059 Uiso 1 1 calc R U
C15 C 0.2494(5) 1.0175(3) 0.2977(4) 0.0476(15) Uani 1 1 d . .
C16 C 0.2480(4) 1.0922(3) 0.3042(5) 0.0460(14) Uani 1 1 d . .
C17 C 0.1998(5) 1.1317(3) 0.2197(5) 0.0567(17) Uani 1 1 d . .
H17 H 0.1662 1.1111 0.1592 0.068 Uiso 1 1 calc R U
C18 C 0.2030(5) 1.2046(3) 0.2278(5) 0.0594(17) Uani 1 1 d . .
H18 H 0.1749 1.2319 0.1728 0.071 Uiso 1 1 calc R U
C19 C 0.2474(5) 1.2317(3) 0.3164(6) 0.0583(18) Uani 1 1 d . .
C20 C 0.2929(5) 1.1965(4) 0.3991(6) 0.0624(18) Uani 1 1 d . .
H20 H 0.3231 1.2183 0.4589 0.075 Uiso 1 1 calc R U
C21 C 0.2939(5) 1.1245(3) 0.3925(5) 0.0516(15) Uani 1 1 d . .
H21 H 0.3261 1.0989 0.4489 0.062 Uiso 1 1 calc R U
C22 C 0.3481(4) 0.9821(3) 0.3597(5) 0.0484(15) Uani 1 1 d . .
C23 C 0.3582(5) 0.9258(3) 0.4192(4) 0.0516(16) Uani 1 1 d . .
C24 C 0.3243(6) 0.8493(4) 0.5165(6) 0.076(2) Uani 1 1 d . .
H24A H 0.3455 0.8582 0.5846 0.091 Uiso 1 1 calc R U
H24B H 0.2672 0.8160 0.4939 0.091 Uiso 1 1 calc R U
C25 C 0.4144(7) 0.8244(4) 0.5029(7) 0.083(2) Uani 1 1 d . .
H25A H 0.3977 0.7814 0.4687 0.100 Uiso 1 1 calc R U
H25B H 0.4769 0.8188 0.5647 0.100 Uiso 1 1 calc R U
C26 C 0.2346(6) 0.9614(4) 0.4860(5) 0.0615(18) Uani 1 1 d . .
H26A H 0.2199 1.0002 0.4431 0.074 Uiso 1 1 calc R U
H26B H 0.2800 0.9766 0.5515 0.074 Uiso 1 1 calc R U
C27 C 0.1307(5) 0.9349(3) 0.4810(4) 0.0483(15) Uani 1 1 d . .
C28 C 0.0499(5) 0.9076(3) 0.3980(5) 0.0582(17) Uani 1 1 d . .
H28 H 0.0607 0.9051 0.3426 0.070 Uiso 1 1 calc R U
C29 C -0.0436(5) 0.8844(4) 0.3923(5) 0.0669(19) Uani 1 1 d . .
H29 H -0.0945 0.8649 0.3356 0.080 Uiso 1 1 calc R U
C30 C -0.0608(6) 0.8902(4) 0.4703(6) 0.069(2) Uani 1 1 d . .
C31 C 0.0114(6) 0.9161(4) 0.5575(6) 0.068(2) Uani 1 1 d . .
H31 H -0.0030 0.9191 0.6109 0.082 Uiso 1 1 calc R U
C32 C 0.1064(5) 0.9373(3) 0.5605(4) 0.0492(15) Uani 1 1 d . .

loop_
_atom_site_aniso_label
_atom_site_aniso_U_11
_atom_site_aniso_U_22
_atom_site_aniso_U_33
_atom_site_aniso_U_23
_atom_site_aniso_U_13
_atom_site_aniso_U_12
F1 0.086(3) 0.050(3) 0.109(4) -0.003(2) 0.042(3) -0.001(2)
F2 0.073(3) 0.130(4) 0.129(4) 0.022(3) 0.063(3) -0.008(3)
F3 0.095(3) 0.109(4) 0.049(2) -0.006(2) 0.035(2) 0.001(3)
N1 0.058(4) 0.051(3) 0.070(4) -0.003(3) 0.039(3) -0.005(3)
N2 0.047(3) 0.047(3) 0.065(3) 0.003(3) 0.030(3) 0.005(2)
N3 0.069(4) 0.078(4) 0.081(4) 0.022(3) 0.049(3) 0.023(3)
O1 0.070(3) 0.084(4) 0.103(4) 0.033(3) 0.054(3) 0.011(3)
O2 0.041(3) 0.071(3) 0.082(3) 0.002(2) 0.030(2) 0.007(2)
O3 0.053(3) 0.077(4) 0.092(4) -0.029(3) -0.001(3) -0.008(3)
C1 0.072(5) 0.078(5) 0.066(5) -0.010(4) 0.020(4) 0.004(4)
C2 0.044(3) 0.058(4) 0.058(4) -0.003(3) 0.019(3) 0.003(3)
C3 0.060(4) 0.076(5) 0.075(5) -0.005(4) 0.038(4) -0.013(3)
C4 0.076(5) 0.085(6) 0.060(4) 0.003(4) 0.023(4) 0.014(4)
C5 0.045(3) 0.042(4) 0.049(3) 0.001(3) 0.020(3) -0.005(3)
C6 0.053(4) 0.052(4) 0.055(4) -0.001(3) 0.014(3) -0.011(3)
C7 0.061(4) 0.040(3) 0.056(4) -0.010(3) 0.035(3) -0.002(3)
C8 0.072(5) 0.052(4) 0.072(5) -0.013(3) 0.040(4) -0.007(3)
C9 0.170(10) 0.054(5) 0.116(7) -0.029(5) 0.096(7) -0.009(5)
C10 0.135(8) 0.037(4) 0.157(9) 0.003(5) 0.104(7) -0.013(4)
C11 0.097(7) 0.066(6) 0.131(8) -0.022(5) 0.036(6) 0.010(5)
C12 0.054(4) 0.045(4) 0.046(3) -0.004(3) 0.021(3) 0.005(3)
C13 0.045(3) 0.055(4) 0.030(3) -0.001(3) 0.018(3) 0.001(3)
C14 0.044(3) 0.059(4) 0.042(3) -0.001(3) 0.016(3) -0.001(3)
C15 0.055(4) 0.049(4) 0.045(3) -0.006(3) 0.026(3) -0.005(3)
C16 0.043(3) 0.032(3) 0.064(4) 0.000(3) 0.024(3) -0.003(2)
C17 0.066(4) 0.058(4) 0.043(3) -0.008(3) 0.021(3) -0.010(3)
C18 0.060(4) 0.052(4) 0.058(4) 0.013(3) 0.019(3) 0.007(3)
C19 0.051(4) 0.029(3) 0.093(6) -0.005(4) 0.031(4) -0.001(3)
C20 0.051(4) 0.055(4) 0.075(5) -0.014(4) 0.022(4) 0.000(3)
C21 0.055(4) 0.042(4) 0.056(4) -0.005(3) 0.023(3) -0.008(3)
C22 0.035(3) 0.048(4) 0.056(4) -0.008(3) 0.014(3) -0.006(3)
C23 0.050(4) 0.060(4) 0.045(3) 0.003(3) 0.021(3) -0.003(3)
C24 0.082(5) 0.093(6) 0.071(5) 0.019(4) 0.050(4) 0.021(4)
C25 0.083(6) 0.068(5) 0.091(6) 0.023(4) 0.033(5) 0.022(4)
C26 0.066(4) 0.061(4) 0.062(4) -0.010(3) 0.032(4) -0.008(3)
C27 0.054(4) 0.048(4) 0.051(4) 0.007(3) 0.030(3) 0.007(3)
C28 0.068(4) 0.063(4) 0.057(4) 0.001(3) 0.040(4) 0.008(3)
C29 0.050(4) 0.088(5) 0.061(4) 0.000(4) 0.023(4) 0.003(3)
C30 0.063(5) 0.071(5) 0.093(6) 0.022(4) 0.051(5) 0.010(4)
C31 0.077(5) 0.066(5) 0.073(5) 0.002(4) 0.043(5) 0.013(4)
C32 0.069(4) 0.040(4) 0.046(4) 0.008(3) 0.032(3) 0.017(3)

loop_
_atom_type_symbol
_atom_type_description
_atom_type_scat_dispersion_real
_atom_type_scat_dispersion_imag
_atom_type_scat_source
C C 0.0033 0.0016 'International Tables Vol C Tables 4.2.6.8 and 6.1.1.4'
H H 0.0000 0.0000 'International Tables Vol C Tables 4.2.6.8 and 6.1.1.4'
N N 0.0061 0.0033 'International Tables Vol C Tables 4.2.6.8 and 6.1.1.4'
O O 0.0106 0.0060 'International Tables Vol C Tables 4.2.6.8 and 6.1.1.4'
F F 0.0171 0.0103 'International Tables Vol C Tables 4.2.6.8 and 6.1.1.4'

loop_
_geom_angle_atom_site_label_1
_geom_angle_atom_site_label_2
_geom_angle_atom_site_label_3
_geom_angle
O1 N1 O2 119.9(5)
O1 N1 C22 118.4(5)
O2 N1 C22 121.4(6)
C26 N2 C23 124.8(5)
C26 N2 C24 120.2(5)
C23 N2 C24 107.5(5)
C23 N3 C25 111.0(6)
C5 C2 C4 112.5(6)
C5 C2 C1 113.6(5)
C4 C2 C1 108.1(6)
C5 C2 C3 110.1(5)
C4 C2 C3 108.3(6)
C1 C2 C3 103.7(6)
C12 C5 C6 118.7(5)
C12 C5 C2 122.7(5)
C6 C5 C2 118.6(5)
O3 C6 C5 122.8(6)
O3 C6 C7 119.4(6)
C5 C6 C7 117.8(5)
C14 C7 C8 125.7(6)
C14 C7 C6 116.6(5)
C8 C7 C6 117.8(5)
C9 C8 C7 111.8(6)
C9 C8 C11 106.4(7)
C7 C8 C11 111.0(6)
C9 C8 C10 111.2(7)
C7 C8 C10 108.9(5)
C11 C8 C10 107.5(7)
C5 C12 C13 123.5(6)
C15 C13 C14 121.8(5)
C15 C13 C12 121.7(6)
C14 C13 C12 116.2(5)
C7 C14 C13 126.1(6)
C13 C15 C22 120.8(5)
C13 C15 C16 121.1(5)
C22 C15 C16 118.0(5)
C21 C16 C17 118.6(6)
C21 C16 C15 121.0(6)
C17 C16 C15 120.4(6)
C16 C17 C18 119.3(6)
C19 C18 C17 118.1(6)
C18 C19 C20 124.9(6)
C18 C19 F1 117.6(7)
C20 C19 F1 117.5(7)
C19 C20 C21 117.8(6)
C16 C21 C20 121.2(6)
C23 C22 N1 117.0(5)
C23 C22 C15 126.6(5)
N1 C22 C15 116.3(5)
N3 C23 N2 110.9(5)
N3 C23 C22 125.6(6)
N2 C23 C22 123.5(6)
C25 C24 N2 107.0(6)
C24 C25 N3 103.4(6)
N2 C26 C27 111.9(5)
C28 C27 C32 113.7(6)
C28 C27 C26 123.6(5)
C32 C27 C26 122.7(6)
C29 C28 C27 124.2(6)
C30 C29 C28 118.0(7)
C29 C30 C31 124.5(7)
C29 C30 F2 121.1(8)
C31 C30 F2 114.3(7)
C30 C31 C32 115.3(7)
F3 C32 C31 119.0(6)
F3 C32 C27 116.8(6)
C31 C32 C27 124.2(6)

loop_
_geom_bond_atom_site_label_1
_geom_bond_atom_site_label_2
_geom_bond_distance
F1 C19 1.396(7)
F2 C30 1.412(8)
F3 C32 1.359(8)
N1 O1 1.248(7)
N1 O2 1.254(7)
N1 C22 1.417(8)
N2 C26 1.388(8)
N2 C23 1.398(8)
N2 C24 1.474(9)
N3 C23 1.307(8)
N3 C25 1.501(10)
O3 C6 1.217(7)
C1 C2 1.587(10)
C2 C5 1.491(8)
C2 C4 1.555(10)
C2 C3 1.592(9)
C5 C12 1.381(8)
C5 C6 1.465(9)
C6 C7 1.530(9)
C7 C14 1.347(9)
C7 C8 1.525(9)
C8 C9 1.493(11)
C8 C11 1.540(12)
C8 C10 1.557(10)
C12 C13 1.425(8)
C13 C15 1.385(8)
C13 C14 1.413(8)
C15 C22 1.459(8)
C15 C16 1.476(8)
C16 C21 1.374(9)
C16 C17 1.405(9)
C17 C18 1.440(9)
C18 C19 1.333(10)
C19 C20 1.337(10)
C20 C21 1.423(9)
C22 C23 1.406(9)
C24 C25 1.448(11)
C26 C27 1.510(9)
C27 C28 1.384(9)
C27 C32 1.408(8)
C28 C29 1.350(10)
C29 C30 1.328(10)
C30 C31 1.370(11)
C31 C32 1.371(10)

loop_
_geom_hbond_atom_site_label_D
_geom_hbond_atom_site_label_H
_geom_hbond_atom_site_label_A
_geom_hbond_distance_DH
_geom_hbond_distance_HA
_geom_hbond_distance_DA
_geom_hbond_angle_DHA
_geom_hbond_site_symmetry_A
C26 H26B O2 0.97 2.56 3.133(8) 117.9 3_676
N3 H3 O2 0.86 2.18 2.631(8) 112.9 .
N3 H3 O2 0.86 2.18 2.631(8) 112.9 .
N3 H3 O2 0.86 2.18 2.631(8) 112.9 .
C26 H26B O2 0.97 2.56 3.133(8) 117.9 3_676
N3 H3 O2 0.86 2.18 2.631(8) 112.9 .
C26 H26B O2 0.97 2.56 3.133(8) 117.9 3_676

loop_
_geom_torsion_atom_site_label_1
_geom_torsion_atom_site_label_2
_geom_torsion_atom_site_label_3
_geom_torsion_atom_site_label_4
_geom_torsion
C4 C2 C5 C12 118.0(7)
C1 C2 C5 C12 -5.3(9)
C3 C2 C5 C12 -121.1(6)
C4 C2 C5 C6 -60.4(8)
C1 C2 C5 C6 176.4(6)
C3 C2 C5 C6 60.5(8)
C12 C5 C6 O3 -172.1(7)
C2 C5 C6 O3 6.4(10)
C12 C5 C6 C7 6.9(9)
C2 C5 C6 C7 -174.6(5)
O3 C6 C7 C14 172.4(6)
C5 C6 C7 C14 -6.7(8)
O3 C6 C7 C8 -8.8(9)
C5 C6 C7 C8 172.1(5)
C14 C7 C8 C9 -111.7(8)
C6 C7 C8 C9 69.6(8)
C14 C7 C8 C11 6.8(9)
C6 C7 C8 C11 -171.8(7)
C14 C7 C8 C10 125.0(7)
C6 C7 C8 C10 -53.6(8)
C6 C5 C12 C13 1.4(9)
C2 C5 C12 C13 -177.0(6)
C5 C12 C13 C15 177.1(5)
C5 C12 C13 C14 -9.7(8)
C8 C7 C14 C13 179.2(6)
C6 C7 C14 C13 -2.1(9)
C15 C13 C14 C7 -176.7(6)
C12 C13 C14 C7 10.2(9)
C14 C13 C15 C22 -11.2(8)
C12 C13 C15 C22 161.6(5)
C14 C13 C15 C16 172.7(5)
C12 C13 C15 C16 -14.6(8)
C13 C15 C16 C21 133.7(6)
C22 C15 C16 C21 -42.6(8)
C13 C15 C16 C17 -46.6(8)
C22 C15 C16 C17 137.1(6)
C21 C16 C17 C18 2.0(9)
C15 C16 C17 C18 -177.7(5)
C16 C17 C18 C19 -3.3(10)
C17 C18 C19 C20 2.5(11)
C17 C18 C19 F1 -177.8(5)
C18 C19 C20 C21 -0.4(10)
F1 C19 C20 C21 180.0(5)
C17 C16 C21 C20 0.1(9)
C15 C16 C21 C20 179.8(6)
C19 C20 C21 C16 -1.0(9)
O1 N1 C22 C23 175.2(6)
O2 N1 C22 C23 -10.2(9)
O1 N1 C22 C15 -1.0(8)
O2 N1 C22 C15 173.7(5)
C13 C15 C22 C23 -45.4(9)
C16 C15 C22 C23 130.9(7)
C13 C15 C22 N1 130.3(6)
C16 C15 C22 N1 -53.4(7)
C25 N3 C23 N2 2.6(8)
C25 N3 C23 C22 -176.7(6)
C26 N2 C23 N3 149.8(7)
C24 N2 C23 N3 0.4(8)
C26 N2 C23 C22 -30.9(10)
C24 N2 C23 C22 179.7(6)
N1 C22 C23 N3 -24.4(10)
C15 C22 C23 N3 151.3(7)
N1 C22 C23 N2 156.4(6)
C15 C22 C23 N2 -27.9(10)
C26 N2 C24 C25 -154.4(7)
C23 N2 C24 C25 -3.2(8)
N2 C24 C25 N3 4.4(9)
C23 N3 C25 C24 -4.4(9)
C23 N2 C26 C27 152.4(6)
C24 N2 C26 C27 -61.7(8)
N2 C26 C27 C28 -56.9(9)
N2 C26 C27 C32 124.6(6)
C32 C27 C28 C29 -0.7(10)
C26 C27 C28 C29 -179.3(7)
C27 C28 C29 C30 2.4(11)
C28 C29 C30 C31 -2.3(12)
C28 C29 C30 F2 178.5(6)
C29 C30 C31 C32 0.5(11)
F2 C30 C31 C32 179.8(6)
C30 C31 C32 F3 -179.9(6)
C30 C31 C32 C27 1.3(10)
C28 C27 C32 F3 180.0(5)
C26 C27 C32 F3 -1.4(9)
C28 C27 C32 C31 -1.2(9)
C26 C27 C32 C31 177.4(6)

loop_
_platon_squeeze_void_nr
_platon_squeeze_void_average_x
_platon_squeeze_void_average_y
_platon_squeeze_void_average_z
_platon_squeeze_void_volume
_platon_squeeze_void_count_electrons
_platon_squeeze_void_content
1 0.500 0.661 0.592 1260 340 ' '
